data_7718980
loop_
_publ_author_name
'Milovanovi&#x107;, Milan R'
'Nikoli&#x107;, Stefan R'
'Dup&#xe9;, Antoine'
'Schachner, J&#xf6;rg A'
'Mihajlovi&#x107;, Ljiljana E'

_publ_section_title
;
 Oxidorhenium(V) complexes of apigenin: a rare example of catalysis with
 <i>O</i>,<i>O</i>-bidentate ligands obtained from a naturally renewable
 resource.
;
_journal_issue 28
_journal_name_full 'Dalton transactions (Cambridge, England : 2003)'
_journal_page_first 11047
_journal_page_last 11055
_journal_paper_doi 10.1039/d5dt01095k
_journal_volume 54
_journal_year 2025
_chemical_formula_moiety 'C27 H38 O5 Si2'
_chemical_formula_sum 'C27 H38 O5 Si2'
_chemical_formula_weight 498.75
_chemical_name_systematic
5-hydroxy-7-{[t-butyl(dimethyl)silyl]oxy}-2-(4-{[t-butyl(dimethyl)silyl]oxy}-phenyl)-4H-1-benzopyran-4-one
_space_group_crystal_system triclinic
_space_group_IT_number 2
_space_group_name_Hall '-P 1'
_space_group_name_H-M_alt 'P -1'
_atom_sites_solution_hydrogens mixed
_atom_sites_solution_primary dual
_audit_creation_date 2024-08-28
_audit_creation_method
;
Olex2 1.5-ac6-020
(compiled 2024.02.14 svn.r2f8d729c for Rigaku Oxford Diffraction, GUI svn.r6966)
;
_audit_update_record
;
2024-12-04 deposited with the CCDC.	2025-06-11 downloaded from the CCDC.
;
_cell_angle_alpha 96.519(2)
_cell_angle_beta 100.786(2)
_cell_angle_gamma 101.326(2)
_cell_formula_units_Z 2
_cell_length_a 8.0767(2)
_cell_length_b 12.8778(4)
_cell_length_c 13.8344(5)
_cell_measurement_reflns_used 14127
_cell_measurement_temperature 99.98(16)
_cell_measurement_theta_max 33.4600
_cell_measurement_theta_min 2.0270
_cell_volume 1369.00(8)
_computing_cell_refinement 'CrysAlisPro 1.171.43.106a (Rigaku OD, 2024)'
_computing_data_collection 'CrysAlisPro system (CCD 43.92a 64-bit (release 05-10-2023))'
_computing_data_reduction 'CrysAlisPro 1.171.43.106a (Rigaku OD, 2024)'
_computing_molecular_graphics 'Olex2 1.5-ac6-020 (Dolomanov et al., 2009)'
_computing_publication_material 'Olex2 1.5-ac6-020 (Dolomanov et al., 2009)'
_computing_structure_refinement 'SHELXL 2019/3 (Sheldrick, 2015)'
_computing_structure_solution 'SHELXT 2018/2 (Sheldrick, 2018)'
_diffrn_ambient_temperature 99.98(16)
_diffrn_detector 'Hybrid Pixel Array Detector'
_diffrn_detector_area_resol_mean 10.0000
_diffrn_detector_type 'HyPix-Arc 100'
_diffrn_measured_fraction_theta_full 0.999
_diffrn_measured_fraction_theta_max 1.000
_diffrn_measurement_details
;
List of Runs (angles in degrees, time in seconds):

  # Type    Start    End  Width  t~exp~   \w     \q     \k     \f   Frames
#--------------------------------------------------------------------------
  1  \w     27.00  91.00   0.50   15.00    --   13.22-153.00-118.00  128
  2  \w     10.00  70.00   0.50   15.00    --   13.22-121.00  40.00  120
  3  \w    -23.00  57.00   0.50   15.00    --   13.22 -99.00  60.00  160
  4  \w    -69.00   5.00   0.50   15.00    --   13.22 -19.00 150.00  148
  5  \w     42.00  90.00   0.50   15.00    --   13.22 178.00 150.00   96
  6  \w    -69.00  22.00   0.50   15.00    --   13.22 -38.00   0.00  182
  7  \w    -65.00  37.00   0.50   15.00    --   13.22 -57.00  60.00  204
  8  \w    -46.00  56.00   0.50   15.00    --  -14.93  77.00 -60.00  204
  9  \w    -23.00  29.00   0.50   15.00    --  -14.93 -99.00 120.00  104
 10  \w    -39.00  63.00   0.50   15.00    --  -14.93  57.00 -90.00  204
 11  \w    -97.00   8.00   0.50   15.00    --  -14.93 -38.00-120.00  210
 12  \w    -39.00   7.00   0.50   15.00    --  -14.93  57.00 -90.00   92
;
_diffrn_measurement_device 'four-circle diffractometer'
_diffrn_measurement_device_type 'XtaLAB Synergy, Dualflex, HyPix-Arc 100'
_diffrn_measurement_method '\w scans'
_diffrn_orient_matrix_type 'CrysAlisPro convention (1999,Acta A55,543-557)'
_diffrn_orient_matrix_UB_11 -0.0900513000
_diffrn_orient_matrix_UB_12 -0.0215463000
_diffrn_orient_matrix_UB_13 -0.0072745000
_diffrn_orient_matrix_UB_21 -0.0055583000
_diffrn_orient_matrix_UB_22 -0.0118620000
_diffrn_orient_matrix_UB_23 -0.0519984000
_diffrn_orient_matrix_UB_31 0.0164433000
_diffrn_orient_matrix_UB_32 -0.0512759000
_diffrn_orient_matrix_UB_33 0.0059418000
_diffrn_radiation_monochromator mirror
_diffrn_radiation_probe x-ray
_diffrn_radiation_type 'Mo K\a'
_diffrn_radiation_wavelength 0.71073
_diffrn_reflns_av_R_equivalents 0.0596
_diffrn_reflns_av_unetI/netI 0.0460
_diffrn_reflns_Laue_measured_fraction_full 0.999
_diffrn_reflns_Laue_measured_fraction_max 1.000
_diffrn_reflns_limit_h_max 11
_diffrn_reflns_limit_h_min -11
_diffrn_reflns_limit_k_max 18
_diffrn_reflns_limit_k_min -18
_diffrn_reflns_limit_l_max 19
_diffrn_reflns_limit_l_min -19
_diffrn_reflns_number 41165
_diffrn_reflns_point_group_measured_fraction_full 0.999
_diffrn_reflns_point_group_measured_fraction_max 1.000
_diffrn_reflns_theta_full 25.242
_diffrn_reflns_theta_max 30.508
_diffrn_reflns_theta_min 2.396
_diffrn_source 'micro-focus sealed X-ray tube'
_diffrn_source_type 'PhotonJet (Mo) X-ray Source'
_exptl_absorpt_coefficient_mu 0.163
_exptl_absorpt_correction_T_max 1.000
_exptl_absorpt_correction_T_min 0.602
_exptl_absorpt_correction_type gaussian
_exptl_absorpt_process_details
;
CrysAlisPro 1.171.43.106a (Rigaku Oxford Diffraction, 2024)
Numerical absorption correction based on gaussian integration over
a multifaceted crystal model
Empirical absorption correction using spherical harmonics,
implemented in SCALE3 ABSPACK scaling algorithm.
;
_exptl_crystal_colour colourless
_exptl_crystal_colour_primary colourless
_exptl_crystal_density_diffrn 1.210
_exptl_crystal_description block
_exptl_crystal_F_000 536
_exptl_crystal_recrystallization_method 'The material was recrystallised from acetone by slow evaporation'
_exptl_crystal_size_max 0.168
_exptl_crystal_size_mid 0.139
_exptl_crystal_size_min 0.115
_refine_diff_density_max 0.974
_refine_diff_density_min -0.445
_refine_diff_density_rms 0.100
_refine_ls_extinction_method none
_refine_ls_goodness_of_fit_ref 1.043
_refine_ls_hydrogen_treatment mixed
_refine_ls_matrix_type full
_refine_ls_number_parameters 321
_refine_ls_number_reflns 8374
_refine_ls_number_restraints 0
_refine_ls_restrained_S_all 1.043
_refine_ls_R_factor_all 0.0872
_refine_ls_R_factor_gt 0.0647
_refine_ls_shift/su_max 0.001
_refine_ls_shift/su_mean 0.000
_refine_ls_structure_factor_coef Fsqd
_refine_ls_weighting_details 'w=1/[\s^2^(Fo^2^)+(0.1322P)^2^] where P=(Fo^2^+2Fc^2^)/3'
_refine_ls_weighting_scheme calc
_refine_ls_wR_factor_gt 0.1794
_refine_ls_wR_factor_ref 0.1945
_reflns_Friedel_coverage 0.000
_reflns_number_gt 6050
_reflns_number_total 8374
_reflns_threshold_expression 'I > 2\s(I)'
_cod_data_source_file d5dt01095k2.cif
_cod_data_source_block ad03_1
_cod_depositor_comments 'Adding full bibliography for 7718978--7718982.cif.'
_cod_original_cell_volume 1368.99(7)
_cod_database_code 7718980
_shelx_shelxl_version_number 2019/3
_chemical_oxdiff_formula 'C27 H38 O5 Si2'
_shelx_space_group_comment
;
The symmetry employed for this shelxl refinement is uniquely defined
by the following loop, which should always be used as a source of
symmetry information in preference to the above space-group names.
They are only intended as comments.
;
_shelx_estimated_absorpt_t_max 0.981
_shelx_estimated_absorpt_t_min 0.973
_olex2_refinement_description
;
1. Fixed Uiso
 At 1.2 times of:
  All C(H) groups
 At 1.5 times of:
  All C(H,H,H) groups
2.a Aromatic/amide H refined with riding coordinates:
 C2(H2), C4(H4), C8(H8), C11(H11), C12(H12), C14(H14), C15(H15)
2.b Idealised Me refined as rotating group:
 C16(H161,H162,H163), C17(H171,H172,H173), C19(H191,H192,H193), C20(H201,H202,
 H203), C21(H211,H212,H213), C22(H221,H222,H223), C23(H231,H232,H233), C25(H251,
 H252,H253), C26(H261,H262,H263), C27(H271,H272,H273)
;
_olex2_date_sample_data_collection 2024-02-15
_olex2_date_sample_submission 2023-12-11
_olex2_exptl_crystal_mounting_method 'The crystal was mounted on a glass fiber'
_olex2_submission_original_sample_id MRM65-4
_olex2_submission_special_instructions 'No special instructions were received'
_oxdiff_exptl_absorpt_empirical_details
;
Empirical correction (ABSPACK) includes:
- Absorption correction using spherical harmonics
- Frame scaling
;
_oxdiff_exptl_absorpt_empirical_full_max 1.470
_oxdiff_exptl_absorpt_empirical_full_min 0.759

loop_
_space_group_symop_operation_xyz
'x, y, z'
'-x, -y, -z'

loop_
_atom_site_label
_atom_site_type_symbol
_atom_site_fract_x
_atom_site_fract_y
_atom_site_fract_z
_atom_site_U_iso_or_equiv
_atom_site_adp_type
_atom_site_occupancy
_atom_site_site_symmetry_order
_atom_site_calc_flag
_atom_site_refinement_flags_posn
_atom_site_refinement_flags_adp
_atom_site_refinement_flags_occupancy
_atom_site_disorder_assembly
_atom_site_disorder_group
Si1 Si -0.23679(6) 0.07667(4) 0.34128(4) 0.02657(14) Uani 1 1 d . . . . .
Si2 Si 1.04895(6) 0.68327(4) 0.11062(3) 0.02232(13) Uani 1 1 d . . . . .
O1 O 0.30247(19) 0.25933(11) 0.67041(10) 0.0314(3) Uani 1 1 d . . . . .
H1 H 0.408(4) 0.282(2) 0.685(2) 0.061(9) Uiso 1 1 d . . . . .
O2 O 0.60987(17) 0.35290(11) 0.65310(9) 0.0310(3) Uani 1 1 d . . . . .
O3 O 0.40771(15) 0.37646(9) 0.36526(9) 0.0235(3) Uani 1 1 d . . . . .
O4 O -0.15280(16) 0.20693(9) 0.38548(9) 0.0254(3) Uani 1 1 d . . . . .
O5 O 0.92944(17) 0.56227(10) 0.11307(9) 0.0268(3) Uani 1 1 d . . . . .
C1 C 0.2467(2) 0.27139(13) 0.57502(13) 0.0245(3) Uani 1 1 d . . . . .
C2 C 0.0736(2) 0.23399(13) 0.52987(13) 0.0255(4) Uani 1 1 d . . . . .
H2 H -0.005745 0.201052 0.566037 0.031 Uiso 1 1 calc R U . . .
C3 C 0.0168(2) 0.24513(13) 0.43076(13) 0.0234(3) Uani 1 1 d . . . . .
C4 C 0.1283(2) 0.29487(13) 0.37603(12) 0.0235(3) Uani 1 1 d . . . . .
H4 H 0.087475 0.303896 0.309196 0.028 Uiso 1 1 calc R U . . .
C5 C 0.3004(2) 0.33064(13) 0.42235(12) 0.0224(3) Uani 1 1 d . . . . .
C6 C 0.3657(2) 0.31979(12) 0.52110(12) 0.0223(3) Uani 1 1 d . . . . .
C7 C 0.5476(2) 0.35764(13) 0.56368(13) 0.0241(3) Uani 1 1 d . . . . .
C8 C 0.6521(2) 0.39993(13) 0.49770(13) 0.0245(3) Uani 1 1 d . . . . .
H8 H 0.773697 0.422995 0.521243 0.029 Uiso 1 1 calc R U . . .
C9 C 0.5812(2) 0.40772(12) 0.40247(12) 0.0217(3) Uani 1 1 d . . . . .
C10 C 0.6730(2) 0.44860(13) 0.32761(12) 0.0229(3) Uani 1 1 d . . . . .
C11 C 0.5813(2) 0.46044(14) 0.23469(13) 0.0283(4) Uani 1 1 d . . . . .
H11 H 0.458544 0.442190 0.220101 0.034 Uiso 1 1 calc R U . . .
C12 C 0.6673(2) 0.49839(15) 0.16379(13) 0.0294(4) Uani 1 1 d . . . . .
H12 H 0.603432 0.504864 0.100575 0.035 Uiso 1 1 calc R U . . .
C13 C 0.8470(2) 0.52708(13) 0.18485(12) 0.0239(3) Uani 1 1 d . . . . .
C14 C 0.9403(2) 0.51470(14) 0.27630(13) 0.0266(4) Uani 1 1 d . . . . .
H14 H 1.063099 0.532959 0.290561 0.032 Uiso 1 1 calc R U . . .
C15 C 0.8534(2) 0.47559(13) 0.34659(13) 0.0257(3) Uani 1 1 d . . . . .
H15 H 0.917779 0.466969 0.408901 0.031 Uiso 1 1 calc R U . . .
C16 C -0.2938(3) 0.00838(18) 0.44565(19) 0.0469(6) Uani 1 1 d . . . . .
H161 H -0.188259 -0.000517 0.488820 0.070 Uiso 1 1 calc R U . . .
H162 H -0.370241 -0.062130 0.418901 0.070 Uiso 1 1 calc R U . . .
H163 H -0.353138 0.051762 0.484296 0.070 Uiso 1 1 calc R U . . .
C17 C -0.0733(3) 0.01876(17) 0.28988(17) 0.0376(5) Uani 1 1 d . . . . .
H171 H -0.049014 0.052564 0.232539 0.056 Uiso 1 1 calc R U . . .
H172 H -0.117569 -0.058589 0.268716 0.056 Uiso 1 1 calc R U . . .
H173 H 0.033278 0.031624 0.341157 0.056 Uiso 1 1 calc R U . . .
C18 C -0.4294(3) 0.07480(16) 0.24225(17) 0.0378(5) Uani 1 1 d . . . . .
C19 C -0.5727(3) 0.1091(2) 0.2882(2) 0.0591(8) Uani 1 1 d . . . . .
H191 H -0.614210 0.056196 0.328809 0.089 Uiso 1 1 calc R U . . .
H192 H -0.668664 0.113662 0.234905 0.089 Uiso 1 1 calc R U . . .
H193 H -0.526995 0.179324 0.330075 0.089 Uiso 1 1 calc R U . . .
C20 C -0.4977(4) -0.0400(2) 0.1848(2) 0.0628(8) Uani 1 1 d . . . . .
H201 H -0.409957 -0.060536 0.151036 0.094 Uiso 1 1 calc R U . . .
H202 H -0.603331 -0.042939 0.135350 0.094 Uiso 1 1 calc R U . . .
H203 H -0.523375 -0.089611 0.231527 0.094 Uiso 1 1 calc R U . . .
C21 C -0.3776(4) 0.1511(2) 0.1700(2) 0.0605(7) Uani 1 1 d . . . . .
H211 H -0.338642 0.224724 0.205806 0.091 Uiso 1 1 calc R U . . .
H212 H -0.477394 0.146885 0.115923 0.091 Uiso 1 1 calc R U . . .
H213 H -0.283579 0.130507 0.142162 0.091 Uiso 1 1 calc R U . . .
C22 C 1.0842(3) 0.76777(14) 0.23342(13) 0.0279(4) Uani 1 1 d . . . . .
H221 H 0.973602 0.763408 0.253917 0.042 Uiso 1 1 calc R U . . .
H222 H 1.133577 0.842349 0.228540 0.042 Uiso 1 1 calc R U . . .
H223 H 1.164133 0.742264 0.282808 0.042 Uiso 1 1 calc R U . . .
C23 C 1.2539(2) 0.66111(15) 0.07930(15) 0.0312(4) Uani 1 1 d . . . . .
H231 H 1.322150 0.637519 0.135549 0.047 Uiso 1 1 calc R U . . .
H232 H 1.319813 0.728148 0.065473 0.047 Uiso 1 1 calc R U . . .
H233 H 1.228148 0.605938 0.020333 0.047 Uiso 1 1 calc R U . . .
C24 C 0.9193(3) 0.74041(14) 0.01007(13) 0.0294(4) Uani 1 1 d . . . . .
C25 C 0.7373(3) 0.7378(2) 0.03061(19) 0.0462(5) Uani 1 1 d . . . . .
H251 H 0.674692 0.663168 0.024390 0.069 Uiso 1 1 calc R U . . .
H252 H 0.673831 0.773839 -0.017699 0.069 Uiso 1 1 calc R U . . .
H253 H 0.747709 0.774683 0.098167 0.069 Uiso 1 1 calc R U . . .
C26 C 0.9013(3) 0.67442(17) -0.09236(14) 0.0377(5) Uani 1 1 d . . . . .
H261 H 1.016128 0.677442 -0.106925 0.057 Uiso 1 1 calc R U . . .
H262 H 0.831105 0.703902 -0.143451 0.057 Uiso 1 1 calc R U . . .
H263 H 0.845060 0.599751 -0.092143 0.057 Uiso 1 1 calc R U . . .
C27 C 1.0067(3) 0.85706(16) 0.00852(17) 0.0442(6) Uani 1 1 d . . . . .
H271 H 1.016088 0.900236 0.073189 0.066 Uiso 1 1 calc R U . . .
H272 H 0.937397 0.885379 -0.043901 0.066 Uiso 1 1 calc R U . . .
H273 H 1.122427 0.860099 -0.004726 0.066 Uiso 1 1 calc R U . . .

loop_
_atom_site_aniso_label
_atom_site_aniso_U_11
_atom_site_aniso_U_22
_atom_site_aniso_U_33
_atom_site_aniso_U_23
_atom_site_aniso_U_13
_atom_site_aniso_U_12
Si1 0.0204(3) 0.0238(2) 0.0325(3) 0.00218(18) 0.00500(19) -0.00040(18)
Si2 0.0207(2) 0.0229(2) 0.0209(2) 0.00266(16) 0.00399(17) -0.00011(17)
O1 0.0267(7) 0.0395(7) 0.0236(6) 0.0077(5) 0.0041(5) -0.0032(6)
O2 0.0255(7) 0.0407(7) 0.0231(6) 0.0085(5) 0.0012(5) 0.0009(5)
O3 0.0174(6) 0.0272(6) 0.0231(6) 0.0059(4) 0.0030(4) -0.0013(4)
O4 0.0173(6) 0.0249(6) 0.0304(6) 0.0012(5) 0.0039(5) -0.0008(4)
O5 0.0272(6) 0.0272(6) 0.0227(6) 0.0033(4) 0.0076(5) -0.0034(5)
C1 0.0239(8) 0.0245(8) 0.0231(8) 0.0026(6) 0.0052(6) 0.0014(6)
C2 0.0234(8) 0.0239(8) 0.0270(8) 0.0030(6) 0.0078(7) -0.0018(6)
C3 0.0187(8) 0.0210(7) 0.0275(8) 0.0003(6) 0.0039(6) 0.0003(6)
C4 0.0193(8) 0.0251(8) 0.0234(8) 0.0036(6) 0.0030(6) 0.0006(6)
C5 0.0221(8) 0.0210(7) 0.0230(8) 0.0038(6) 0.0060(6) 0.0009(6)
C6 0.0219(8) 0.0207(7) 0.0223(8) 0.0025(6) 0.0036(6) 0.0013(6)
C7 0.0236(8) 0.0243(8) 0.0223(8) 0.0038(6) 0.0032(6) 0.0022(6)
C8 0.0187(8) 0.0262(8) 0.0259(8) 0.0042(6) 0.0035(6) -0.0003(6)
C9 0.0185(8) 0.0207(7) 0.0234(8) 0.0021(6) 0.0032(6) 0.0004(6)
C10 0.0214(8) 0.0211(7) 0.0237(8) 0.0023(6) 0.0050(6) -0.0003(6)
C11 0.0200(8) 0.0332(9) 0.0264(8) 0.0053(7) 0.0017(7) -0.0040(7)
C12 0.0256(9) 0.0344(9) 0.0232(8) 0.0071(7) 0.0009(7) -0.0025(7)
C13 0.0249(8) 0.0208(7) 0.0235(8) 0.0023(6) 0.0064(6) -0.0011(6)
C14 0.0206(8) 0.0292(8) 0.0280(8) 0.0052(6) 0.0040(7) 0.0016(6)
C15 0.0223(8) 0.0281(8) 0.0244(8) 0.0052(6) 0.0030(6) 0.0017(6)
C16 0.0494(14) 0.0385(11) 0.0558(14) 0.0184(10) 0.0203(11) 0.0020(10)
C17 0.0262(10) 0.0349(10) 0.0483(12) -0.0040(8) 0.0051(9) 0.0077(8)
C18 0.0257(10) 0.0318(9) 0.0472(12) -0.0060(8) -0.0042(8) 0.0041(8)
C19 0.0236(11) 0.0533(14) 0.092(2) -0.0085(14) 0.0032(12) 0.0099(10)
C20 0.0383(14) 0.0505(14) 0.0758(19) -0.0241(13) -0.0197(13) 0.0039(11)
C21 0.0559(17) 0.0724(18) 0.0454(14) 0.0172(13) -0.0115(12) 0.0122(14)
C22 0.0305(9) 0.0274(8) 0.0231(8) 0.0003(6) 0.0038(7) 0.0039(7)
C23 0.0232(9) 0.0335(9) 0.0326(9) -0.0016(7) 0.0064(7) -0.0007(7)
C24 0.0312(10) 0.0291(8) 0.0247(8) 0.0070(6) 0.0020(7) 0.0017(7)
C25 0.0358(12) 0.0602(14) 0.0479(13) 0.0204(11) 0.0045(10) 0.0207(11)
C26 0.0459(13) 0.0379(10) 0.0232(9) 0.0040(7) -0.0015(8) 0.0034(9)
C27 0.0577(15) 0.0303(10) 0.0392(11) 0.0120(8) 0.0009(10) 0.0025(9)

loop_
_atom_type_symbol
_atom_type_description
_atom_type_scat_dispersion_real
_atom_type_scat_dispersion_imag
_atom_type_scat_source
C C 0.0033 0.0016 'International Tables Vol C Tables 4.2.6.8 and 6.1.1.4'
H H 0.0000 0.0000 'International Tables Vol C Tables 4.2.6.8 and 6.1.1.4'
O O 0.0106 0.0060 'International Tables Vol C Tables 4.2.6.8 and 6.1.1.4'
Si Si 0.0817 0.0704 'International Tables Vol C Tables 4.2.6.8 and 6.1.1.4'

loop_
_exptl_crystal_face_index_h
_exptl_crystal_face_index_k
_exptl_crystal_face_index_l
_exptl_crystal_face_perp_dist
9 -12 -6 0.0685
-1 -17 7 0.0646
-11 -3 2 0.0836
9 -13 2 0.0590
-8 15 -2 0.0637
-10 -3 -4 0.0817
1 -17 -5 0.0564
-2 17 3 0.0671
2 -2 -19 0.0722
5 0 -19 0.0779
1 -15 13 0.0622
-6 16 5 0.0646
-4 18 -4 0.0494
-9 -2 13 0.0893
11 3 -8 0.0836
11 3 -2 0.0836
8 4 9 0.0817
8 -11 9 0.0686
-7 15 -7 0.0671
2 3 17 0.0703
3 -17 -4 0.0527
-2 -3 -17 0.0779
-2 2 19 0.0665
0 -4 19 0.0619
4 -16 -7 0.0522
-1 -12 16 0.0645
-1 16 -12 0.0654

loop_
_geom_angle_atom_site_label_1
_geom_angle_atom_site_label_2
_geom_angle_atom_site_label_3
_geom_angle
_geom_angle_site_symmetry_1
_geom_angle_site_symmetry_3
_geom_angle_publ_flag
O4 Si1 C16 108.35(9) . . ?
O4 Si1 C17 108.79(8) . . ?
O4 Si1 C18 104.88(8) . . ?
C16 Si1 C18 112.80(11) . . ?
C17 Si1 C16 110.19(11) . . ?
C17 Si1 C18 111.59(10) . . ?
O5 Si2 C22 109.20(7) . . ?
O5 Si2 C23 106.50(8) . . ?
O5 Si2 C24 105.77(8) . . ?
C22 Si2 C23 112.39(9) . . ?
C22 Si2 C24 110.79(9) . . ?
C23 Si2 C24 111.85(9) . . ?
C1 O1 H1 108(2) . . ?
C9 O3 C5 120.21(13) . . ?
C3 O4 Si1 122.60(11) . . ?
C13 O5 Si2 129.55(11) . . ?
O1 C1 C2 119.53(16) . . ?
O1 C1 C6 119.97(16) . . ?
C2 C1 C6 120.48(16) . . ?
C1 C2 H2 120.3 . . ?
C1 C2 C3 119.37(16) . . ?
C3 C2 H2 120.3 . . ?
O4 C3 C2 119.62(15) . . ?
O4 C3 C4 118.38(15) . . ?
C4 C3 C2 122.00(16) . . ?
C3 C4 H4 121.2 . . ?
C5 C4 C3 117.54(15) . . ?
C5 C4 H4 121.2 . . ?
O3 C5 C4 116.02(14) . . ?
O3 C5 C6 120.93(15) . . ?
C4 C5 C6 123.04(15) . . ?
C1 C6 C7 122.75(15) . . ?
C5 C6 C1 117.53(15) . . ?
C5 C6 C7 119.72(15) . . ?
O2 C7 C6 121.53(16) . . ?
O2 C7 C8 122.61(16) . . ?
C8 C7 C6 115.86(15) . . ?
C7 C8 H8 119.2 . . ?
C9 C8 C7 121.57(16) . . ?
C9 C8 H8 119.2 . . ?
O3 C9 C10 111.45(14) . . ?
C8 C9 O3 121.56(15) . . ?
C8 C9 C10 126.99(16) . . ?
C11 C10 C9 120.63(15) . . ?
C15 C10 C9 121.15(15) . . ?
C15 C10 C11 118.21(16) . . ?
C10 C11 H11 119.6 . . ?
C12 C11 C10 120.82(17) . . ?
C12 C11 H11 119.6 . . ?
C11 C12 H12 119.9 . . ?
C11 C12 C13 120.15(16) . . ?
C13 C12 H12 119.9 . . ?
O5 C13 C12 119.22(15) . . ?
O5 C13 C14 120.85(16) . . ?
C14 C13 C12 119.85(16) . . ?
C13 C14 H14 120.2 . . ?
C15 C14 C13 119.67(16) . . ?
C15 C14 H14 120.2 . . ?
C10 C15 H15 119.4 . . ?
C14 C15 C10 121.27(16) . . ?
C14 C15 H15 119.4 . . ?
Si1 C16 H161 109.5 . . ?
Si1 C16 H162 109.5 . . ?
Si1 C16 H163 109.5 . . ?
H161 C16 H162 109.5 . . ?
H161 C16 H163 109.5 . . ?
H162 C16 H163 109.5 . . ?
Si1 C17 H171 109.5 . . ?
Si1 C17 H172 109.5 . . ?
Si1 C17 H173 109.5 . . ?
H171 C17 H172 109.5 . . ?
H171 C17 H173 109.5 . . ?
H172 C17 H173 109.5 . . ?
C19 C18 Si1 110.64(17) . . ?
C19 C18 C20 108.9(2) . . ?
C19 C18 C21 109.5(2) . . ?
C20 C18 Si1 108.77(15) . . ?
C21 C18 Si1 109.66(16) . . ?
C21 C18 C20 109.3(2) . . ?
C18 C19 H191 109.5 . . ?
C18 C19 H192 109.5 . . ?
C18 C19 H193 109.5 . . ?
H191 C19 H192 109.5 . . ?
H191 C19 H193 109.5 . . ?
H192 C19 H193 109.5 . . ?
C18 C20 H201 109.5 . . ?
C18 C20 H202 109.5 . . ?
C18 C20 H203 109.5 . . ?
H201 C20 H202 109.5 . . ?
H201 C20 H203 109.5 . . ?
H202 C20 H203 109.5 . . ?
C18 C21 H211 109.5 . . ?
C18 C21 H212 109.5 . . ?
C18 C21 H213 109.5 . . ?
H211 C21 H212 109.5 . . ?
H211 C21 H213 109.5 . . ?
H212 C21 H213 109.5 . . ?
Si2 C22 H221 109.5 . . ?
Si2 C22 H222 109.5 . . ?
Si2 C22 H223 109.5 . . ?
H221 C22 H222 109.5 . . ?
H221 C22 H223 109.5 . . ?
H222 C22 H223 109.5 . . ?
Si2 C23 H231 109.5 . . ?
Si2 C23 H232 109.5 . . ?
Si2 C23 H233 109.5 . . ?
H231 C23 H232 109.5 . . ?
H231 C23 H233 109.5 . . ?
H232 C23 H233 109.5 . . ?
C25 C24 Si2 109.43(13) . . ?
C26 C24 Si2 110.47(14) . . ?
C26 C24 C25 108.90(17) . . ?
C27 C24 Si2 110.66(14) . . ?
C27 C24 C25 108.44(19) . . ?
C27 C24 C26 108.89(17) . . ?
C24 C25 H251 109.5 . . ?
C24 C25 H252 109.5 . . ?
C24 C25 H253 109.5 . . ?
H251 C25 H252 109.5 . . ?
H251 C25 H253 109.5 . . ?
H252 C25 H253 109.5 . . ?
C24 C26 H261 109.5 . . ?
C24 C26 H262 109.5 . . ?
C24 C26 H263 109.5 . . ?
H261 C26 H262 109.5 . . ?
H261 C26 H263 109.5 . . ?
H262 C26 H263 109.5 . . ?
C24 C27 H271 109.5 . . ?
C24 C27 H272 109.5 . . ?
C24 C27 H273 109.5 . . ?
H271 C27 H272 109.5 . . ?
H271 C27 H273 109.5 . . ?
H272 C27 H273 109.5 . . ?

loop_
_geom_bond_atom_site_label_1
_geom_bond_atom_site_label_2
_geom_bond_distance
_geom_bond_site_symmetry_2
_geom_bond_publ_flag
Si1 O4 1.6772(12) . ?
Si1 C16 1.857(2) . ?
Si1 C17 1.850(2) . ?
Si1 C18 1.865(2) . ?
Si2 O5 1.6716(13) . ?
Si2 C22 1.8518(18) . ?
Si2 C23 1.853(2) . ?
Si2 C24 1.8877(19) . ?
O1 H1 0.82(3) . ?
O1 C1 1.349(2) . ?
O2 C7 1.258(2) . ?
O3 C5 1.373(2) . ?
O3 C9 1.361(2) . ?
O4 C3 1.362(2) . ?
O5 C13 1.366(2) . ?
C1 C2 1.384(2) . ?
C1 C6 1.417(2) . ?
C2 H2 0.9500 . ?
C2 C3 1.395(2) . ?
C3 C4 1.390(2) . ?
C4 H4 0.9500 . ?
C4 C5 1.379(2) . ?
C5 C6 1.402(2) . ?
C6 C7 1.440(2) . ?
C7 C8 1.436(2) . ?
C8 H8 0.9500 . ?
C8 C9 1.358(2) . ?
C9 C10 1.469(2) . ?
C10 C11 1.399(2) . ?
C10 C15 1.396(2) . ?
C11 H11 0.9500 . ?
C11 C12 1.383(3) . ?
C12 H12 0.9500 . ?
C12 C13 1.391(3) . ?
C13 C14 1.389(2) . ?
C14 H14 0.9500 . ?
C14 C15 1.386(2) . ?
C15 H15 0.9500 . ?
C16 H161 0.9800 . ?
C16 H162 0.9800 . ?
C16 H163 0.9800 . ?
C17 H171 0.9800 . ?
C17 H172 0.9800 . ?
C17 H173 0.9800 . ?
C18 C19 1.534(3) . ?
C18 C20 1.540(3) . ?
C18 C21 1.536(4) . ?
C19 H191 0.9800 . ?
C19 H192 0.9800 . ?
C19 H193 0.9800 . ?
C20 H201 0.9800 . ?
C20 H202 0.9800 . ?
C20 H203 0.9800 . ?
C21 H211 0.9800 . ?
C21 H212 0.9800 . ?
C21 H213 0.9800 . ?
C22 H221 0.9800 . ?
C22 H222 0.9800 . ?
C22 H223 0.9800 . ?
C23 H231 0.9800 . ?
C23 H232 0.9800 . ?
C23 H233 0.9800 . ?
C24 C25 1.543(3) . ?
C24 C26 1.534(3) . ?
C24 C27 1.534(3) . ?
C25 H251 0.9800 . ?
C25 H252 0.9800 . ?
C25 H253 0.9800 . ?
C26 H261 0.9800 . ?
C26 H262 0.9800 . ?
C26 H263 0.9800 . ?
C27 H271 0.9800 . ?
C27 H272 0.9800 . ?
C27 H273 0.9800 . ?

loop_
_geom_hbond_atom_site_label_D
_geom_hbond_atom_site_label_H
_geom_hbond_atom_site_label_A
_geom_hbond_distance_DH
_geom_hbond_distance_HA
_geom_hbond_distance_DA
_geom_hbond_angle_DHA
_geom_hbond_site_symmetry_A
_geom_hbond_publ_flag
O1 H1 O2 0.82(3) 1.87(3) 2.605(2) 149(3) . yes

loop_
_geom_torsion_atom_site_label_1
_geom_torsion_atom_site_label_2
_geom_torsion_atom_site_label_3
_geom_torsion_atom_site_label_4
_geom_torsion
_geom_torsion_site_symmetry_1
_geom_torsion_site_symmetry_2
_geom_torsion_site_symmetry_3
_geom_torsion_site_symmetry_4
_geom_torsion_publ_flag
Si1 O4 C3 C2 -79.11(19) . . . . ?
Si1 O4 C3 C4 101.21(16) . . . . ?
Si2 O5 C13 C12 114.00(17) . . . . ?
Si2 O5 C13 C14 -69.2(2) . . . . ?
O1 C1 C2 C3 -179.03(16) . . . . ?
O1 C1 C6 C5 -179.76(15) . . . . ?
O1 C1 C6 C7 0.1(3) . . . . ?
O2 C7 C8 C9 -177.65(16) . . . . ?
O3 C5 C6 C1 -179.83(14) . . . . ?
O3 C5 C6 C7 0.3(2) . . . . ?
O3 C9 C10 C11 5.5(2) . . . . ?
O3 C9 C10 C15 -173.86(15) . . . . ?
O4 Si1 C18 C19 -69.90(17) . . . . ?
O4 Si1 C18 C20 170.47(18) . . . . ?
O4 Si1 C18 C21 50.96(19) . . . . ?
O4 C3 C4 C5 -178.42(15) . . . . ?
O5 Si2 C24 C25 54.21(16) . . . . ?
O5 Si2 C24 C26 -65.68(15) . . . . ?
O5 Si2 C24 C27 173.64(15) . . . . ?
O5 C13 C14 C15 -177.92(15) . . . . ?
C1 C2 C3 O4 178.96(15) . . . . ?
C1 C2 C3 C4 -1.4(3) . . . . ?
C1 C6 C7 O2 -2.5(3) . . . . ?
C1 C6 C7 C8 177.05(15) . . . . ?
C2 C1 C6 C5 1.7(2) . . . . ?
C2 C1 C6 C7 -178.44(16) . . . . ?
C2 C3 C4 C5 1.9(3) . . . . ?
C3 C4 C5 O3 178.12(14) . . . . ?
C3 C4 C5 C6 -0.6(3) . . . . ?
C4 C5 C6 C1 -1.2(3) . . . . ?
C4 C5 C6 C7 178.98(16) . . . . ?
C5 O3 C9 C8 -3.5(2) . . . . ?
C5 O3 C9 C10 176.58(13) . . . . ?
C5 C6 C7 O2 177.34(16) . . . . ?
C5 C6 C7 C8 -3.1(2) . . . . ?
C6 C1 C2 C3 -0.5(3) . . . . ?
C6 C7 C8 C9 2.8(2) . . . . ?
C7 C8 C9 O3 0.4(3) . . . . ?
C7 C8 C9 C10 -179.61(16) . . . . ?
C8 C9 C10 C11 -174.51(17) . . . . ?
C8 C9 C10 C15 6.2(3) . . . . ?
C9 O3 C5 C4 -175.70(14) . . . . ?
C9 O3 C5 C6 3.0(2) . . . . ?
C9 C10 C11 C12 -179.66(16) . . . . ?
C9 C10 C15 C14 -179.66(16) . . . . ?
C10 C11 C12 C13 -1.1(3) . . . . ?
C11 C10 C15 C14 1.0(3) . . . . ?
C11 C12 C13 O5 178.65(16) . . . . ?
C11 C12 C13 C14 1.8(3) . . . . ?
C12 C13 C14 C15 -1.2(3) . . . . ?
C13 C14 C15 C10 -0.3(3) . . . . ?
C15 C10 C11 C12 -0.3(3) . . . . ?
C16 Si1 O4 C3 83.86(16) . . . . ?
C16 Si1 C18 C19 47.81(19) . . . . ?
C16 Si1 C18 C20 -71.8(2) . . . . ?
C16 Si1 C18 C21 168.67(18) . . . . ?
C17 Si1 O4 C3 -35.93(16) . . . . ?
C17 Si1 C18 C19 172.48(16) . . . . ?
C17 Si1 C18 C20 52.8(2) . . . . ?
C17 Si1 C18 C21 -66.66(19) . . . . ?
C18 Si1 O4 C3 -155.44(14) . . . . ?
C22 Si2 O5 C13 7.79(18) . . . . ?
C22 Si2 C24 C25 -64.00(17) . . . . ?
C22 Si2 C24 C26 176.11(13) . . . . ?
C22 Si2 C24 C27 55.43(18) . . . . ?
C23 Si2 O5 C13 129.37(16) . . . . ?
C23 Si2 C24 C25 169.75(14) . . . . ?
C23 Si2 C24 C26 49.86(16) . . . . ?
C23 Si2 C24 C27 -70.82(17) . . . . ?
C24 Si2 O5 C13 -111.48(16) . . . . ?

loop_
_exptl_oxdiff_crystal_face_indexfrac_h
_exptl_oxdiff_crystal_face_indexfrac_k
_exptl_oxdiff_crystal_face_indexfrac_l
_exptl_oxdiff_crystal_face_x
_exptl_oxdiff_crystal_face_y
_exptl_oxdiff_crystal_face_z
9.3989 -11.9011 -6.3516 -0.5438 0.4192 0.7270
-0.8291 -17.1971 6.6411 0.3969 -0.1367 0.9076
-10.5789 -2.9525 2.2838 0.9996 -0.0249 -0.0090
9.0349 -13.3170 1.7585 -0.5395 0.0163 0.8419
-8.1994 14.6375 -2.1935 0.4389 -0.0140 -0.8984
-9.5500 -3.3167 -3.7073 0.9584 0.2852 -0.0090
0.6961 -16.6472 -4.6594 0.3299 0.4359 0.8374
-1.5066 17.4276 2.8289 -0.2604 -0.3455 -0.9016
1.6236 -1.5099 -19.0537 0.0249 0.9996 -0.0091
4.8003 -0.4656 -18.8387 -0.2852 0.9584 -0.0091
0.9659 -14.9746 12.7512 0.1429 -0.4908 0.8595
-5.6618 16.4151 4.5826 0.1228 -0.4015 -0.9076
-4.0624 17.7911 -3.5175 0.0081 -0.0056 -1.0000
-9.4688 -1.6990 13.0875 0.7941 -0.6077 0.0092
10.5036 2.6074 -8.1143 -0.9430 0.3326 -0.0092
10.5067 3.2765 -2.3500 -0.9996 0.0249 -0.0092
7.5177 3.6644 9.2725 -0.8234 -0.5674 -0.0092
7.9923 -10.8523 8.9855 -0.5513 -0.3829 0.7413
-6.8225 14.5412 -7.3582 0.3546 0.2480 -0.9015
1.6433 2.7145 17.3406 -0.3326 -0.9430 -0.0091
2.8475 -17.2150 -4.0566 0.1440 0.3993 0.9054
-1.6433 -2.7145 -17.3406 0.3326 0.9430 0.0091
-1.6958 1.8339 18.9875 -0.0249 -0.9996 -0.0091
-0.4114 -3.7202 19.2430 -0.0228 -0.9542 0.2983
4.2072 -15.9136 -7.1734 0.0162 0.5384 0.8425
-0.6936 -12.0377 15.9588 0.2057 -0.6832 0.7007
-1.3807 15.6911 -11.5942 -0.1294 0.4244 -0.8962
